data_8102481
loop_
_publ_author_name
'Feng-Mei Nie'
'Jing Chen'
'Fei Lu'

_publ_section_title
;
 Crystal structure of
 [tris(2-benzimidazolylmethyl)amine-N,N',N'',N''']-(methanol-O)-(3,5-dinitrobenzoato-O)nickel(II)
 nitrate --- methanol (1:3), [Ni(C24H21N7)(C7H3O6N2)(CH3OH)]2(NO3)2
 &#x00B7; 3CH3OH
;
_journal_issue 1
_journal_name_full 'Zeitschrift f\"ur Kristallographie - New Crystal Structures'
_journal_page_first 27
_journal_volume 225
_journal_year 2010
_chemical_formula_sum 'C33.5 H34 N10 Ni O11.5'
_chemical_formula_weight 819.42
_chemical_name_systematic
; 
[tris(2-benzimidazolylmethyl)amine-N, N^'^, N^''^, N^'''^]
(methanol-O)(3,5-dinitrobenzoate-O)Nickel(II) nitrate-methanol, 
[Ni(C~24~H~21~N~7~)(C~7~H~3~O~6~N~2~)(CH~3~OH)]~2~(NO~3~)~2~?(CH~3~OH)~3~
;
_space_group_IT_number 14
_symmetry_cell_setting monoclinic
_symmetry_space_group_name_Hall '-P 2yn'
_symmetry_space_group_name_H-M 'P 1 21/n 1'
_atom_sites_solution_hydrogens geom
_atom_sites_solution_primary direct
_atom_sites_solution_secondary difmap
_audit_creation_method SHELXL-97
_cell_angle_alpha 90.00
_cell_angle_beta 104.72(3)
_cell_angle_gamma 90.00
_cell_formula_units_Z 8
_cell_length_a 20.157(4)
_cell_length_b 16.337(3)
_cell_length_c 23.218(5)
_cell_measurement_reflns_used 2169
_cell_measurement_temperature 113(2)
_cell_measurement_theta_max 22.824
_cell_measurement_theta_min 1.541
_cell_volume 7395(3)
_computing_cell_refinement crystalclear
_computing_data_collection crystalclear
_computing_data_reduction crystalclear
_computing_molecular_graphics 'Bruker SHELXTL'
_computing_publication_material 'Bruker SHELXTL'
_computing_structure_refinement 'SHELXL-97 (Sheldrick, 1997)'
_computing_structure_solution 'SHELXS-97 (Sheldrick, 1990)'
_diffrn_ambient_temperature 113(2)
_diffrn_measured_fraction_theta_full 0.990
_diffrn_measured_fraction_theta_max 0.990
_diffrn_measurement_device_type 'rigaku saturn'
_diffrn_measurement_method '\w scans'
_diffrn_radiation_monochromator confocal
_diffrn_radiation_source 'rotating anode'
_diffrn_radiation_type MoK\a
_diffrn_radiation_wavelength 0.71073
_diffrn_reflns_av_R_equivalents 0.0988
_diffrn_reflns_av_sigmaI/netI 0.0901
_diffrn_reflns_limit_h_max 23
_diffrn_reflns_limit_h_min -23
_diffrn_reflns_limit_k_max 19
_diffrn_reflns_limit_k_min -14
_diffrn_reflns_limit_l_max 27
_diffrn_reflns_limit_l_min -27
_diffrn_reflns_number 40712
_diffrn_reflns_theta_full 25.02
_diffrn_reflns_theta_max 25.02
_diffrn_reflns_theta_min 2.20
_diffrn_standards_decay_% 0
_diffrn_standards_interval_count 0
_diffrn_standards_interval_time 0
_diffrn_standards_number 0
_exptl_absorpt_coefficient_mu 0.600
_exptl_absorpt_correction_T_max 0.9649
_exptl_absorpt_correction_T_min 0.9101
_exptl_absorpt_correction_type multi-scan
_exptl_absorpt_process_details crystalclear
_exptl_crystal_colour blue
_exptl_crystal_density_diffrn 1.472
_exptl_crystal_density_method 'not measured'
_exptl_crystal_description block
_exptl_crystal_F_000 3400
_exptl_crystal_size_max 0.16
_exptl_crystal_size_mid 0.14
_exptl_crystal_size_min 0.06
_refine_diff_density_max 1.538
_refine_diff_density_min -0.872
_refine_diff_density_rms 0.123
_refine_ls_extinction_method none
_refine_ls_goodness_of_fit_ref 1.041
_refine_ls_hydrogen_treatment constr
_refine_ls_matrix_type full
_refine_ls_number_parameters 1037
_refine_ls_number_reflns 12922
_refine_ls_number_restraints 24
_refine_ls_restrained_S_all 1.043
_refine_ls_R_factor_all 0.1221
_refine_ls_R_factor_gt 0.1068
_refine_ls_shift/su_max 0.004
_refine_ls_shift/su_mean 0.000
_refine_ls_structure_factor_coef Fsqd
_refine_ls_weighting_details 'calc w=1/[\s^2^(Fo^2^)+(0.0966P)^2^+64.5249P] where P=(Fo^2^+2Fc^2^)/3'
_refine_ls_weighting_scheme calc
_refine_ls_wR_factor_gt 0.2572
_refine_ls_wR_factor_ref 0.2676
_reflns_number_gt 10828
_reflns_number_total 12922
_reflns_threshold_expression >2sigma(I)
_cod_data_source_file 1267-2670.cff
_cod_data_source_block r80427i
_cod_depositor_comments
;
The following automatic conversions were performed:
'_symmetry_cell_setting' value 'Monoclinic' changed to 'monoclinic'
according to '/home/saulius/struct/CIF-dictionaries/cif_core.dic'
dictionary named 'cif_core.dic' version 2.4.1 from
2010-06-29.

'_exptl_absorpt_correction_type' value 'MULTI-SCAN' changed
to 'multi-scan' according to
'/home/saulius/struct/CIF-dictionaries/cif_core.dic' dictionary named
'cif_core.dic' version 2.4.1 from
2010-06-29.

'_refine_ls_hydrogen_treatment' value 'CONSTR' changed to
'constr' according to '/home/saulius/struct/CIF-dictionaries/cif_core.dic'
dictionary named 'cif_core.dic' version 2.4.1 from 2010-06-29.

Automatic conversion script
Id: cif_fix_enum 1555 2011-01-17 13:19:09Z saulius 
;
_cod_original_sg_symbol_H-M P2(1)/n
_cod_original_formula_sum 'C33.50 H34 N10 Ni O11.50'
_cod_database_code 8102481

loop_
_symmetry_equiv_pos_as_xyz
'x, y, z'
'-x+1/2, y+1/2, -z+1/2'
'-x, -y, -z'
'x-1/2, -y-1/2, z-1/2'

loop_
_atom_site_label
_atom_site_type_symbol
_atom_site_fract_x
_atom_site_fract_y
_atom_site_fract_z
_atom_site_U_iso_or_equiv
_atom_site_adp_type
_atom_site_occupancy
_atom_site_symmetry_multiplicity
_atom_site_Wyckoff_symbol
_atom_site_calc_flag
_atom_site_refinement_flags
_atom_site_disorder_assembly
_atom_site_disorder_group
Ni1 Ni 0.35082(4) 0.17950(5) 0.27964(4) 0.0224(2) Uani 1 4 e d . . .
Ni2 Ni 0.84421(4) 0.91488(5) 0.26019(4) 0.0220(2) Uani 1 4 e d . . .
O1 O 0.4013(2) 0.2783(3) 0.3347(2) 0.0268(10) Uani 1 4 e d D . .
H1 H 0.3737 0.3200 0.3432 0.032 Uiso 1 4 e calc R . .
O2 O 0.3651(2) 0.2367(3) 0.2051(2) 0.0251(10) Uani 1 4 e d . . .
O3 O 0.3646(2) 0.3658(3) 0.2379(2) 0.0268(10) Uani 1 4 e d . . .
O4 O 0.3121(3) 0.1929(4) -0.0099(2) 0.0485(15) Uani 1 4 e d . . .
O5 O 0.3346(4) 0.2895(5) -0.0667(3) 0.065(2) Uani 1 4 e d . . .
O6 O 0.3598(4) 0.5638(4) 0.0072(2) 0.0568(18) Uani 1 4 e d . . .
O7 O 0.3462(3) 0.5895(4) 0.0953(3) 0.0404(13) Uani 1 4 e d . . .
O8 O 0.9014(2) 0.8136(3) 0.3050(2) 0.0278(11) Uani 1 4 e d D . .
H8 H 0.8772 0.7697 0.3151 0.033 Uiso 1 4 e calc R . .
O9 O 0.8499(2) 0.8659(3) 0.1805(2) 0.0264(10) Uani 1 4 e d . . .
O10 O 0.8451(3) 0.7336(3) 0.2053(2) 0.0285(11) Uani 1 4 e d . . .
O11 O 0.8084(4) 0.5294(4) 0.0469(3) 0.0601(18) Uani 1 4 e d . . .
O12 O 0.8056(3) 0.5652(4) -0.0433(3) 0.0546(18) Uani 1 4 e d . . .
O13 O 0.8753(4) 0.8396(5) -0.0814(3) 0.0637(19) Uani 1 4 e d . . .
O14 O 0.9142(4) 0.9208(4) -0.0066(3) 0.0606(18) Uani 1 4 e d . . .
O15 O 0.0253(3) 0.1798(3) 0.4349(2) 0.0405(13) Uani 1 4 e d . . .
O16 O -0.0110(4) 0.1067(5) 0.4979(3) 0.0640(19) Uani 1 4 e d . . .
O17 O 0.0505(3) 0.2150(4) 0.5276(3) 0.0496(16) Uani 1 4 e d . . .
O18 O 0.4967(4) 0.1962(4) 0.5039(3) 0.0562(17) Uani 1 4 e d . . .
O19 O 0.4508(3) 0.1048(4) 0.5504(3) 0.0540(16) Uani 1 4 e d . . .
O20 O 0.5471(3) 0.0792(4) 0.5293(3) 0.0472(14) Uani 1 4 e d . . .
N1 N 0.2989(3) 0.0817(4) 0.2360(3) 0.0279(13) Uani 1 4 e d . . .
N2 N 0.2293(3) -0.0216(4) 0.2390(3) 0.0296(13) Uani 1 4 e d . . .
H2A H 0.2059 -0.0567 0.2532 0.036 Uiso 1 4 e calc R . .
N3 N 0.3292(3) 0.1206(4) 0.3574(2) 0.0263(12) Uani 1 4 e d . . .
N4 N 0.2611(3) 0.2369(3) 0.2843(2) 0.0223(12) Uani 1 4 e d . . .
N5 N 0.1911(3) 0.2703(3) 0.3407(3) 0.0255(12) Uani 1 4 e d . . .
H5 H 0.1749 0.2731 0.3715 0.031 Uiso 1 4 e calc R . .
N6 N 0.4371(3) 0.1110(3) 0.3056(3) 0.0254(12) Uani 1 4 e d . . .
N7 N 0.5029(3) 0.0319(4) 0.3749(3) 0.0340(14) Uani 1 4 e d . . .
H7 H 0.5179 0.0068 0.4082 0.041 Uiso 1 4 e calc R . .
N8 N 0.3303(4) 0.2622(5) -0.0183(3) 0.0433(17) Uani 1 4 e d . . .
N9 N 0.3528(3) 0.5424(4) 0.0559(3) 0.0344(15) Uani 1 4 e d . . .
N10 N 0.7595(3) 0.8557(4) 0.2770(2) 0.0266(13) Uani 1 4 e d . . .
N11 N 0.7008(3) 0.8284(4) 0.3443(3) 0.0321(14) Uani 1 4 e d . . .
H11 H 0.6908 0.8258 0.3781 0.039 Uiso 1 4 e calc R . .
N12 N 0.8396(3) 0.9710(3) 0.3457(2) 0.0238(12) Uani 1 4 e d . . .
N13 N 0.9324(3) 0.9845(4) 0.2766(3) 0.0268(13) Uani 1 4 e d . . .
N14 N 1.0029(3) 1.0673(4) 0.3392(3) 0.0305(14) Uani 1 4 e d . . .
H14A H 1.0215 1.0932 0.3715 0.037 Uiso 1 4 e calc R . .
N15 N 0.7845(3) 1.0116(3) 0.2263(2) 0.0248(12) Uani 1 4 e d . . .
N16 N 0.7292(3) 1.1230(4) 0.2429(3) 0.0269(13) Uani 1 4 e d . . .
H16 H 0.7150 1.1616 0.2620 0.032 Uiso 1 4 e calc R . .
N17 N 0.8149(4) 0.5804(5) 0.0099(3) 0.0450(18) Uani 1 4 e d . . .
N18 N 0.8860(4) 0.8570(5) -0.0288(3) 0.0453(17) Uani 1 4 e d . . .
N19 N 0.0213(3) 0.1666(4) 0.4874(3) 0.0347(15) Uani 1 4 e d . . .
N20 N 0.4990(4) 0.1276(4) 0.5282(3) 0.0378(16) Uani 1 4 e d . . .
C1 C 0.2765(4) 0.0507(4) 0.1787(3) 0.0285(15) Uani 1 4 e d . . .
C2 C 0.2922(5) 0.0724(5) 0.1262(4) 0.0397(19) Uani 1 4 e d . . .
H2 H 0.3227 0.1147 0.1251 0.048 Uiso 1 4 e calc R . .
C3 C 0.2612(5) 0.0292(5) 0.0758(4) 0.042(2) Uani 1 4 e d . . .
H3 H 0.2703 0.0433 0.0398 0.051 Uiso 1 4 e calc R . .
C4 C 0.2168(5) -0.0345(5) 0.0774(3) 0.045(2) Uani 1 4 e d . . .
H4 H 0.1971 -0.0624 0.0423 0.053 Uiso 1 4 e calc R . .
C5 C 0.2007(4) -0.0584(5) 0.1291(4) 0.0380(18) Uani 1 4 e d . . .
H5A H 0.1705 -0.1012 0.1298 0.046 Uiso 1 4 e calc R . .
C6 C 0.2318(4) -0.0150(4) 0.1803(3) 0.0287(15) Uani 1 4 e d . . .
C7 C 0.2705(3) 0.0375(4) 0.2701(3) 0.0242(14) Uani 1 4 e d . . .
C8 C 0.2818(4) 0.0504(4) 0.3355(3) 0.0278(15) Uani 1 4 e d . . .
H8A H 0.3009 0.0009 0.3564 0.033 Uiso 1 4 e calc R . .
H8B H 0.2380 0.0608 0.3443 0.033 Uiso 1 4 e calc R . .
C9 C 0.2965(3) 0.1841(4) 0.3863(3) 0.0249(14) Uani 1 4 e d . . .
H9A H 0.3309 0.2201 0.4102 0.030 Uiso 1 4 e calc R . .
H9B H 0.2711 0.1589 0.4120 0.030 Uiso 1 4 e calc R . .
C10 C 0.2487(3) 0.2316(4) 0.3372(3) 0.0245(14) Uani 1 4 e d . . .
C11 C 0.2066(3) 0.2829(4) 0.2497(3) 0.0222(14) Uani 1 4 e d . . .
C12 C 0.1907(4) 0.3042(4) 0.1900(3) 0.0279(15) Uani 1 4 e d . . .
H12 H 0.2194 0.2900 0.1659 0.033 Uiso 1 4 e calc R . .
C13 C 0.1311(4) 0.3469(5) 0.1679(3) 0.0358(17) Uani 1 4 e d . . .
H13 H 0.1190 0.3616 0.1279 0.043 Uiso 1 4 e calc R . .
C14 C 0.0876(4) 0.3692(5) 0.2045(4) 0.0409(19) Uani 1 4 e d . . .
H14 H 0.0481 0.3992 0.1883 0.049 Uiso 1 4 e calc R . .
C15 C 0.1026(4) 0.3474(5) 0.2638(4) 0.0354(17) Uani 1 4 e d . . .
H15 H 0.0736 0.3607 0.2878 0.042 Uiso 1 4 e calc R . .
C16 C 0.1628(4) 0.3047(4) 0.2856(3) 0.0262(15) Uani 1 4 e d . . .
C17 C 0.3973(4) 0.0939(5) 0.3965(3) 0.0345(17) Uani 1 4 e d . . .
H17A H 0.4155 0.1361 0.4256 0.041 Uiso 1 4 e calc R . .
H17B H 0.3916 0.0442 0.4177 0.041 Uiso 1 4 e calc R . .
C18 C 0.4451(4) 0.0789(4) 0.3591(3) 0.0270(15) Uani 1 4 e d . . .
C19 C 0.4907(4) 0.0818(4) 0.2834(4) 0.0317(16) Uani 1 4 e d . . .
C20 C 0.5037(4) 0.0911(5) 0.2280(4) 0.0353(17) Uani 1 4 e d . . .
H20 H 0.4760 0.1242 0.1991 0.042 Uiso 1 4 e calc R . .
C21 C 0.5583(4) 0.0501(5) 0.2169(4) 0.042(2) Uani 1 4 e d . . .
H21A H 0.5676 0.0549 0.1798 0.051 Uiso 1 4 e calc R . .
C22 C 0.6004(4) 0.0008(5) 0.2610(5) 0.048(2) Uani 1 4 e d . . .
H22A H 0.6376 -0.0258 0.2524 0.057 Uiso 1 4 e calc R . .
C23 C 0.5885(4) -0.0096(5) 0.3173(4) 0.0395(19) Uani 1 4 e d . . .
H23A H 0.6164 -0.0427 0.3461 0.047 Uiso 1 4 e calc R . .
C24 C 0.5326(4) 0.0321(4) 0.3278(4) 0.0331(17) Uani 1 4 e d . . .
C25 C 0.3626(3) 0.3130(4) 0.1981(3) 0.0255(15) Uani 1 4 e d . . .
C26 C 0.3565(3) 0.3458(4) 0.1358(3) 0.0256(15) Uani 1 4 e d . . .
C27 C 0.3482(4) 0.2888(5) 0.0885(3) 0.0316(16) Uani 1 4 e d . . .
H27 H 0.3463 0.2328 0.0952 0.038 Uiso 1 4 e calc R . .
C28 C 0.3428(4) 0.3200(5) 0.0319(3) 0.0345(17) Uani 1 4 e d . . .
C29 C 0.3463(4) 0.4025(5) 0.0200(3) 0.0359(18) Uani 1 4 e d . . .
H29 H 0.3437 0.4216 -0.0182 0.043 Uiso 1 4 e calc R . .
C30 C 0.3536(4) 0.4550(5) 0.0675(3) 0.0324(17) Uani 1 4 e d . . .
C31 C 0.3589(3) 0.4266(5) 0.1258(3) 0.0279(15) Uani 1 4 e d . . .
H31 H 0.3639 0.4635 0.1571 0.034 Uiso 1 4 e calc R . .
C32 C 0.6987(3) 0.8166(4) 0.2482(3) 0.0280(15) Uani 1 4 e d . . .
C33 C 0.6720(4) 0.7986(5) 0.1886(4) 0.0345(17) Uani 1 4 e d . . .
H33 H 0.6964 0.8089 0.1604 0.041 Uiso 1 4 e calc R . .
C34 C 0.6065(4) 0.7642(6) 0.1730(4) 0.047(2) Uani 1 4 e d . . .
H34 H 0.5861 0.7528 0.1332 0.057 Uiso 1 4 e calc R . .
C35 C 0.5706(4) 0.7464(6) 0.2164(4) 0.051(2) Uani 1 4 e d . . .
H35 H 0.5277 0.7219 0.2046 0.061 Uiso 1 4 e calc R . .
C36 C 0.5970(4) 0.7638(5) 0.2748(4) 0.0410(19) Uani 1 4 e d . . .
H36 H 0.5725 0.7530 0.3030 0.049 Uiso 1 4 e calc R . .
C37 C 0.6619(4) 0.7985(4) 0.2910(3) 0.0308(16) Uani 1 4 e d . . .
C38 C 0.7577(4) 0.8627(4) 0.3336(3) 0.0282(15) Uani 1 4 e d . . .
C39 C 0.8122(4) 0.9071(5) 0.3777(3) 0.0280(15) Uani 1 4 e d . . .
H39A H 0.7934 0.9315 0.4082 0.034 Uiso 1 4 e calc R . .
H39B H 0.8485 0.8696 0.3968 0.034 Uiso 1 4 e calc R . .
C40 C 0.9106(3) 0.9951(5) 0.3764(3) 0.0303(16) Uani 1 4 e d . . .
H40A H 0.9339 0.9500 0.4005 0.036 Uiso 1 4 e calc R . .
H40B H 0.9099 1.0414 0.4024 0.036 Uiso 1 4 e calc R . .
C41 C 0.9478(3) 1.0177(4) 0.3300(3) 0.0280(15) Uani 1 4 e d . . .
C42 C 0.9780(4) 1.0161(4) 0.2472(3) 0.0270(15) Uani 1 4 e d . . .
C43 C 0.9852(4) 1.0036(5) 0.1896(3) 0.0329(16) Uani 1 4 e d . . .
H43 H 0.9559 0.9687 0.1633 0.040 Uiso 1 4 e calc R . .
C44 C 1.0369(4) 1.0447(5) 0.1731(4) 0.0367(18) Uani 1 4 e d . . .
H44 H 1.0422 1.0373 0.1348 0.044 Uiso 1 4 e calc R . .
C45 C 1.0814(4) 1.0970(5) 0.2116(4) 0.0417(19) Uani 1 4 e d . . .
H45 H 1.1161 1.1230 0.1987 0.050 Uiso 1 4 e calc R . .
C46 C 1.0756(4) 1.1113(5) 0.2686(4) 0.0352(17) Uani 1 4 e d . . .
H46 H 1.1044 1.1476 0.2940 0.042 Uiso 1 4 e calc R . .
C47 C 1.0242(4) 1.0687(5) 0.2862(3) 0.0298(16) Uani 1 4 e d . . .
C48 C 0.7938(4) 1.0441(5) 0.3319(3) 0.0323(16) Uani 1 4 e d . . .
H48A H 0.7544 1.0358 0.3480 0.039 Uiso 1 4 e calc R . .
H48B H 0.8185 1.0918 0.3513 0.039 Uiso 1 4 e calc R . .
C49 C 0.7697(3) 1.0601(4) 0.2667(3) 0.0258(15) Uani 1 4 e d . . .
C50 C 0.7493(4) 1.0442(5) 0.1713(3) 0.0343(17) Uani 1 4 e d . . .
C51 C 0.7434(5) 1.0155(6) 0.1143(4) 0.057(3) Uani 1 4 e d . . .
H51 H 0.7660 0.9685 0.1070 0.068 Uiso 1 4 e calc R . .
C52 C 0.7020(7) 1.0605(8) 0.0684(4) 0.083(4) Uani 1 4 e d . . .
H52 H 0.6969 1.0435 0.0292 0.100 Uiso 1 4 e calc R . .
C53 C 0.6679(7) 1.1306(8) 0.0795(4) 0.082(4) Uani 1 4 e d . . .
H53 H 0.6405 1.1588 0.0474 0.099 Uiso 1 4 e calc R . .
C54 C 0.6729(5) 1.1601(6) 0.1361(4) 0.050(2) Uani 1 4 e d . . .
H54 H 0.6502 1.2071 0.1432 0.060 Uiso 1 4 e calc R . .
C55 C 0.7147(4) 1.1139(5) 0.1820(3) 0.0327(17) Uani 1 4 e d . . .
C56 C 0.8472(3) 0.7906(4) 0.1691(3) 0.0241(14) Uani 1 4 e d . . .
C57 C 0.8476(3) 0.7663(4) 0.1062(3) 0.0267(15) Uani 1 4 e d . . .
C58 C 0.8344(4) 0.6838(5) 0.0884(3) 0.0320(16) Uani 1 4 e d . . .
H58 H 0.8263 0.6445 0.1147 0.038 Uiso 1 4 e calc R . .
C59 C 0.8339(4) 0.6637(5) 0.0305(3) 0.0351(18) Uani 1 4 e d . . .
C60 C 0.8482(4) 0.7193(5) -0.0098(3) 0.0341(17) Uani 1 4 e d . . .
H60 H 0.8470 0.7044 -0.0487 0.041 Uiso 1 4 e calc R . .
C61 C 0.8643(4) 0.7981(5) 0.0108(3) 0.0323(16) Uani 1 4 e d . . .
C62 C 0.8629(3) 0.8227(5) 0.0674(3) 0.0270(15) Uani 1 4 e d . . .
H62 H 0.8723 0.8768 0.0792 0.032 Uiso 1 4 e calc R . .
C63 C 0.4736(3) 0.2855(5) 0.3595(4) 0.0397(19) Uani 1 4 e d D . .
H63A H 0.4882 0.2457 0.3905 0.059 Uiso 1 4 e calc R . .
H63B H 0.4841 0.3395 0.3756 0.059 Uiso 1 4 e calc R . .
H63C H 0.4971 0.2762 0.3289 0.059 Uiso 1 4 e calc R . .
C64 C 0.9743(3) 0.8087(5) 0.3203(4) 0.0396(19) Uani 1 4 e d D . .
H64A H 0.9911 0.8268 0.2873 0.059 Uiso 1 4 e calc R . .
H64B H 0.9882 0.7531 0.3298 0.059 Uiso 1 4 e calc R . .
H64C H 0.9928 0.8430 0.3542 0.059 Uiso 1 4 e calc R . .
O21 O 0.1139(4) 0.3014(4) 0.4210(3) 0.0617(19) Uani 1 4 e d D . .
H21 H 0.1493 0.3042 0.4478 0.093 Uiso 1 4 e calc R . .
C65 C 0.0785(5) 0.3787(5) 0.4155(5) 0.056(2) Uani 1 4 e d D . .
H65A H 0.0814 0.4007 0.4544 0.084 Uiso 1 4 e calc R . .
H65B H 0.0312 0.3708 0.3949 0.084 Uiso 1 4 e calc R . .
H65C H 0.0993 0.4162 0.3935 0.084 Uiso 1 4 e calc R . .
O22 O 0.3961(6) 0.2969(7) 0.5093(5) 0.044(3) Uani 0.50 4 e d PD . .
H22 H 0.3630 0.2729 0.5159 0.066 Uiso 0.50 4 e calc PR . .
C66 C 0.4205(10) 0.3548(10) 0.5540(7) 0.053(5) Uani 0.50 4 e d PDU . .
H66A H 0.4595 0.3328 0.5827 0.080 Uiso 0.50 4 e calc PR . .
H66B H 0.3851 0.3678 0.5734 0.080 Uiso 0.50 4 e calc PR . .
H66C H 0.4339 0.4035 0.5367 0.080 Uiso 0.50 4 e calc PR . .
O23 O 0.9646(5) 0.3274(4) 0.5710(4) 0.077(2) Uani 1 4 e d D . .
H23 H 0.9813 0.2923 0.5536 0.116 Uiso 1 4 e calc R . .
C67 C 0.9623(6) 0.4022(6) 0.5412(6) 0.074(3) Uani 1 4 e d D . .
H67A H 0.9318 0.4388 0.5541 0.111 Uiso 1 4 e calc R . .
H67B H 0.9462 0.3934 0.4991 0.111 Uiso 1 4 e calc R . .
H67C H 1.0075 0.4257 0.5500 0.111 Uiso 1 4 e calc R . .
O24 O 0.6846(6) 0.8096(6) 0.4572(4) 0.034(2) Uani 0.50 4 e d PDU . .
H24 H 0.6952 0.8581 0.4613 0.050 Uiso 0.50 4 e calc PR . .
C68 C 0.7441(9) 0.7600(14) 0.4795(11) 0.078(7) Uani 0.50 4 e d PDU . .
H68A H 0.7793 0.7756 0.4605 0.118 Uiso 0.50 4 e calc PR . .
H68B H 0.7325 0.7035 0.4713 0.118 Uiso 0.50 4 e calc PR . .
H68C H 0.7604 0.7678 0.5217 0.118 Uiso 0.50 4 e calc PR . .

loop_
_atom_site_aniso_label
_atom_site_aniso_U_11
_atom_site_aniso_U_22
_atom_site_aniso_U_33
_atom_site_aniso_U_23
_atom_site_aniso_U_13
_atom_site_aniso_U_12
Ni1 0.0196(4) 0.0249(5) 0.0226(4) 0.0030(3) 0.0054(3) 0.0014(3)
Ni2 0.0195(4) 0.0258(5) 0.0215(4) -0.0068(3) 0.0066(3) -0.0028(3)
O1 0.021(2) 0.028(3) 0.029(3) 0.007(2) 0.002(2) 0.0012(19)
O2 0.023(2) 0.030(3) 0.023(2) 0.0016(19) 0.0084(19) -0.0019(19)
O3 0.031(3) 0.024(2) 0.025(2) 0.001(2) 0.008(2) 0.005(2)
O4 0.059(4) 0.051(4) 0.032(3) -0.006(3) 0.006(3) 0.008(3)
O5 0.089(5) 0.084(5) 0.026(3) -0.008(3) 0.021(3) -0.009(4)
O6 0.079(5) 0.062(4) 0.026(3) 0.017(3) 0.007(3) -0.022(4)
O7 0.038(3) 0.044(3) 0.040(3) 0.013(3) 0.012(3) 0.009(3)
O8 0.020(2) 0.031(3) 0.033(3) -0.002(2) 0.007(2) -0.002(2)
O9 0.029(3) 0.025(3) 0.025(2) -0.0092(19) 0.006(2) -0.004(2)
O10 0.033(3) 0.029(3) 0.024(2) -0.005(2) 0.008(2) -0.008(2)
O11 0.074(5) 0.039(4) 0.063(4) -0.023(3) 0.009(4) -0.014(3)
O12 0.041(3) 0.073(4) 0.052(4) -0.048(3) 0.014(3) -0.015(3)
O13 0.091(5) 0.074(5) 0.030(3) 0.003(3) 0.023(3) 0.004(4)
O14 0.076(5) 0.059(4) 0.051(4) 0.001(3) 0.023(4) -0.017(4)
O15 0.052(4) 0.041(3) 0.026(3) -0.004(2) 0.005(2) -0.001(3)
O16 0.051(4) 0.071(5) 0.070(5) 0.009(4) 0.016(4) -0.021(4)
O17 0.042(3) 0.069(4) 0.036(3) -0.022(3) 0.006(3) -0.001(3)
O18 0.064(4) 0.032(3) 0.062(4) 0.016(3) -0.004(3) -0.006(3)
O19 0.049(4) 0.058(4) 0.053(4) 0.017(3) 0.011(3) 0.013(3)
O20 0.042(3) 0.049(4) 0.049(4) 0.007(3) 0.007(3) 0.003(3)
N1 0.031(3) 0.028(3) 0.026(3) 0.001(2) 0.009(3) 0.000(3)
N2 0.029(3) 0.027(3) 0.033(3) 0.002(2) 0.008(3) -0.003(2)
N3 0.024(3) 0.030(3) 0.023(3) 0.003(2) 0.001(2) 0.002(2)
N4 0.018(3) 0.025(3) 0.024(3) 0.001(2) 0.005(2) -0.002(2)
N5 0.026(3) 0.024(3) 0.029(3) -0.002(2) 0.012(2) 0.002(2)
N6 0.018(3) 0.027(3) 0.032(3) 0.004(2) 0.008(2) 0.000(2)
N7 0.024(3) 0.034(3) 0.040(4) 0.008(3) 0.002(3) 0.001(3)
N8 0.042(4) 0.055(5) 0.034(4) -0.004(3) 0.010(3) 0.003(3)
N9 0.027(3) 0.041(4) 0.032(3) 0.017(3) 0.001(3) -0.001(3)
N10 0.017(3) 0.036(3) 0.024(3) -0.007(2) 0.001(2) -0.003(2)
N11 0.026(3) 0.044(4) 0.030(3) 0.001(3) 0.013(3) -0.002(3)
N12 0.022(3) 0.029(3) 0.019(3) -0.006(2) 0.003(2) 0.002(2)
N13 0.025(3) 0.029(3) 0.027(3) -0.009(2) 0.008(2) -0.006(2)
N14 0.025(3) 0.034(3) 0.030(3) -0.009(3) 0.002(3) -0.008(3)
N15 0.023(3) 0.026(3) 0.025(3) -0.006(2) 0.005(2) 0.001(2)
N16 0.026(3) 0.029(3) 0.027(3) -0.009(2) 0.008(2) 0.007(2)
N17 0.036(4) 0.048(4) 0.051(5) -0.026(4) 0.012(3) -0.005(3)
N18 0.046(4) 0.052(5) 0.038(4) 0.003(3) 0.012(3) 0.002(4)
N19 0.025(3) 0.048(4) 0.032(4) -0.002(3) 0.007(3) -0.005(3)
N20 0.037(4) 0.041(4) 0.030(3) 0.006(3) -0.002(3) -0.012(3)
C1 0.030(4) 0.024(4) 0.031(4) -0.002(3) 0.007(3) 0.008(3)
C2 0.052(5) 0.032(4) 0.039(4) -0.002(3) 0.019(4) -0.003(4)
C3 0.060(6) 0.038(4) 0.034(4) -0.003(3) 0.020(4) -0.004(4)
C4 0.059(6) 0.049(5) 0.024(4) -0.008(3) 0.008(4) 0.003(4)
C5 0.033(4) 0.034(4) 0.043(5) -0.001(3) 0.002(4) 0.001(3)
C6 0.029(4) 0.031(4) 0.026(4) -0.004(3) 0.007(3) 0.004(3)
C7 0.023(3) 0.020(3) 0.028(3) -0.002(3) 0.002(3) 0.001(3)
C8 0.031(4) 0.027(4) 0.026(4) 0.002(3) 0.007(3) -0.006(3)
C9 0.026(3) 0.023(3) 0.026(3) -0.001(3) 0.008(3) -0.004(3)
C10 0.023(3) 0.023(3) 0.027(4) 0.001(3) 0.003(3) -0.005(3)
C11 0.016(3) 0.021(3) 0.029(4) -0.002(3) 0.004(3) -0.003(3)
C12 0.022(3) 0.032(4) 0.029(4) 0.000(3) 0.004(3) -0.002(3)
C13 0.031(4) 0.042(4) 0.030(4) 0.009(3) 0.002(3) 0.003(3)
C14 0.029(4) 0.051(5) 0.041(5) 0.007(4) 0.006(3) 0.015(4)
C15 0.025(4) 0.038(4) 0.048(5) 0.001(3) 0.019(3) 0.009(3)
C16 0.025(4) 0.028(4) 0.026(4) 0.001(3) 0.008(3) 0.001(3)
C17 0.037(4) 0.039(4) 0.025(4) 0.008(3) 0.003(3) 0.003(3)
C18 0.023(3) 0.020(3) 0.036(4) 0.000(3) 0.003(3) 0.001(3)
C19 0.019(3) 0.029(4) 0.047(4) 0.000(3) 0.008(3) -0.003(3)
C20 0.033(4) 0.031(4) 0.047(5) 0.005(3) 0.020(4) 0.000(3)
C21 0.032(4) 0.032(4) 0.069(6) -0.001(4) 0.024(4) 0.001(3)
C22 0.023(4) 0.040(5) 0.085(7) -0.005(4) 0.024(4) 0.002(3)
C23 0.019(4) 0.030(4) 0.065(6) 0.010(4) 0.003(4) 0.003(3)
C24 0.023(4) 0.029(4) 0.046(4) 0.000(3) 0.007(3) -0.002(3)
C25 0.017(3) 0.022(4) 0.037(4) 0.013(3) 0.006(3) 0.007(3)
C26 0.018(3) 0.038(4) 0.021(3) 0.002(3) 0.005(3) 0.002(3)
C27 0.030(4) 0.033(4) 0.031(4) 0.001(3) 0.005(3) 0.001(3)
C28 0.027(4) 0.057(5) 0.022(4) -0.004(3) 0.010(3) 0.004(3)
C29 0.029(4) 0.052(5) 0.028(4) 0.008(3) 0.011(3) -0.001(3)
C30 0.026(4) 0.049(5) 0.025(4) 0.006(3) 0.012(3) -0.003(3)
C31 0.019(3) 0.039(4) 0.026(4) 0.012(3) 0.006(3) 0.006(3)
C32 0.019(3) 0.028(4) 0.040(4) -0.004(3) 0.013(3) -0.005(3)
C33 0.023(4) 0.040(4) 0.043(4) -0.015(3) 0.013(3) -0.008(3)
C34 0.034(4) 0.053(5) 0.053(5) -0.024(4) 0.007(4) -0.013(4)
C35 0.032(4) 0.048(5) 0.074(7) -0.022(5) 0.018(4) -0.020(4)
C36 0.029(4) 0.042(5) 0.058(5) -0.005(4) 0.023(4) -0.009(3)
C37 0.027(4) 0.030(4) 0.039(4) 0.001(3) 0.015(3) -0.003(3)
C38 0.024(4) 0.033(4) 0.026(4) -0.004(3) 0.004(3) 0.002(3)
C39 0.024(4) 0.039(4) 0.020(3) -0.003(3) 0.003(3) 0.003(3)
C40 0.021(4) 0.047(4) 0.021(3) -0.014(3) 0.003(3) -0.011(3)
C41 0.020(3) 0.034(4) 0.029(4) -0.008(3) 0.005(3) -0.002(3)
C42 0.024(3) 0.022(3) 0.037(4) -0.002(3) 0.011(3) 0.001(3)
C43 0.031(4) 0.034(4) 0.034(4) -0.006(3) 0.010(3) -0.004(3)
C44 0.037(4) 0.039(4) 0.039(4) 0.004(3) 0.018(4) -0.005(3)
C45 0.035(4) 0.048(5) 0.042(5) 0.001(4) 0.010(4) -0.010(4)
C46 0.029(4) 0.030(4) 0.046(5) -0.001(3) 0.008(3) -0.012(3)
C47 0.025(4) 0.034(4) 0.030(4) -0.001(3) 0.006(3) -0.003(3)
C48 0.030(4) 0.037(4) 0.030(4) -0.003(3) 0.009(3) 0.008(3)
C49 0.023(3) 0.021(3) 0.033(4) -0.012(3) 0.007(3) -0.002(3)
C50 0.035(4) 0.045(4) 0.022(4) -0.003(3) 0.005(3) 0.016(3)
C51 0.078(7) 0.064(6) 0.027(4) -0.013(4) 0.009(4) 0.038(5)
C52 0.130(11) 0.092(9) 0.020(4) -0.005(5) 0.004(5) 0.064(8)
C53 0.110(10) 0.102(9) 0.027(5) 0.003(5) 0.003(5) 0.076(8)
C54 0.055(6) 0.062(6) 0.031(4) -0.007(4) 0.007(4) 0.027(5)
C55 0.035(4) 0.036(4) 0.028(4) -0.005(3) 0.011(3) 0.009(3)
C56 0.023(3) 0.023(4) 0.028(4) 0.002(3) 0.010(3) -0.001(3)
C57 0.020(3) 0.027(4) 0.031(4) -0.010(3) 0.002(3) -0.001(3)
C58 0.027(4) 0.034(4) 0.034(4) -0.011(3) 0.007(3) -0.004(3)
C59 0.025(4) 0.042(4) 0.038(4) -0.021(3) 0.006(3) -0.001(3)
C60 0.026(4) 0.052(5) 0.025(4) -0.013(3) 0.007(3) 0.008(3)
C61 0.030(4) 0.037(4) 0.030(4) -0.006(3) 0.007(3) 0.005(3)
C62 0.021(3) 0.035(4) 0.024(3) -0.006(3) 0.004(3) 0.002(3)
C63 0.032(4) 0.039(4) 0.046(5) 0.010(4) 0.005(4) -0.009(3)
C64 0.023(4) 0.039(4) 0.055(5) -0.007(4) 0.007(4) 0.001(3)
O21 0.083(5) 0.040(4) 0.081(5) -0.009(3) 0.056(4) -0.002(3)
C65 0.057(6) 0.048(5) 0.070(7) -0.003(5) 0.028(5) 0.009(5)
O22 0.038(7) 0.039(6) 0.046(7) -0.001(5) -0.004(5) -0.014(5)
C66 0.053(5) 0.053(5) 0.053(5) -0.0001(10) 0.0134(15) 0.0000(10)
O23 0.079(6) 0.057(5) 0.107(7) 0.014(4) 0.046(5) 0.017(4)
C67 0.059(7) 0.061(7) 0.106(10) 0.028(6) 0.029(7) 0.008(5)
O24 0.075(6) 0.020(4) 0.019(4) 0.010(3) 0.035(4) 0.018(4)
C68 0.079(7) 0.079(7) 0.078(7) 0.0000(10) 0.020(2) -0.0001(10)

loop_
_atom_type_symbol
_atom_type_description
_atom_type_scat_dispersion_real
_atom_type_scat_dispersion_imag
_atom_type_scat_source
C C 0.0033 0.0016 'International Tables Vol C Tables 4.2.6.8 and 6.1.1.4'
H H 0.0000 0.0000 'International Tables Vol C Tables 4.2.6.8 and 6.1.1.4'
N N 0.0061 0.0033 'International Tables Vol C Tables 4.2.6.8 and 6.1.1.4'
O O 0.0106 0.0060 'International Tables Vol C Tables 4.2.6.8 and 6.1.1.4'
Ni Ni 0.3393 1.1124 'International Tables Vol C Tables 4.2.6.8 and 6.1.1.4'

loop_
_geom_angle_atom_site_label_1
_geom_angle_atom_site_label_2
_geom_angle_atom_site_label_3
_geom_angle
_geom_angle_site_symmetry_1
_geom_angle_site_symmetry_3
_geom_angle_publ_flag
N6 Ni1 N1 90.5(2) . . ?
N6 Ni1 O2 102.0(2) . . ?
N1 Ni1 O2 95.9(2) . . ?
N6 Ni1 N4 158.8(2) . . ?
N1 Ni1 N4 92.1(2) . . ?
O2 Ni1 N4 98.6(2) . . ?
N6 Ni1 O1 89.8(2) . . ?
N1 Ni1 O1 173.2(2) . . ?
O2 Ni1 O1 90.76(18) . . ?
N4 Ni1 O1 85.2(2) . . ?
N6 Ni1 N3 81.3(2) . . ?
N1 Ni1 N3 83.2(2) . . ?
O2 Ni1 N3 176.6(2) . . ?
N4 Ni1 N3 78.2(2) . . ?
O1 Ni1 N3 90.1(2) . . ?
N15 Ni2 O9 96.8(2) . . ?
N15 Ni2 N13 92.4(2) . . ?
O9 Ni2 N13 98.0(2) . . ?
N15 Ni2 N10 90.0(2) . . ?
O9 Ni2 N10 103.0(2) . . ?
N13 Ni2 N10 158.4(2) . . ?
N15 Ni2 O8 172.9(2) . . ?
O9 Ni2 O8 89.41(19) . . ?
N13 Ni2 O8 90.2(2) . . ?
N10 Ni2 O8 85.2(2) . . ?
N15 Ni2 N12 82.4(2) . . ?
O9 Ni2 N12 178.3(2) . . ?
N13 Ni2 N12 80.6(2) . . ?
N10 Ni2 N12 78.5(2) . . ?
O8 Ni2 N12 91.5(2) . . ?
C63 O1 Ni1 125.5(5) . . ?
C63 O1 H1 117.2 . . ?
Ni1 O1 H1 117.2 . . ?
C25 O2 Ni1 123.5(4) . . ?
C64 O8 Ni2 124.2(5) . . ?
C64 O8 H8 117.9 . . ?
Ni2 O8 H8 117.9 . . ?
C56 O9 Ni2 124.3(4) . . ?
C7 N1 C1 107.1(6) . . ?
C7 N1 Ni1 112.4(4) . . ?
C1 N1 Ni1 140.0(5) . . ?
C7 N2 C6 107.3(6) . . ?
C7 N2 H2A 126.3 . . ?
C6 N2 H2A 126.3 . . ?
C9 N3 C8 111.8(5) . . ?
C9 N3 C17 112.0(5) . . ?
C8 N3 C17 112.9(6) . . ?
C9 N3 Ni1 105.7(4) . . ?
C8 N3 Ni1 107.5(4) . . ?
C17 N3 Ni1 106.4(4) . . ?
C10 N4 C11 105.3(5) . . ?
C10 N4 Ni1 113.3(4) . . ?
C11 N4 Ni1 141.5(4) . . ?
C10 N5 C16 107.2(6) . . ?
C10 N5 H5 126.4 . . ?
C16 N5 H5 126.4 . . ?
C18 N6 C19 106.8(6) . . ?
C18 N6 Ni1 112.9(5) . . ?
C19 N6 Ni1 140.1(5) . . ?
C18 N7 C24 107.4(6) . . ?
C18 N7 H7 126.3 . . ?
C24 N7 H7 126.3 . . ?
O4 N8 O5 125.2(7) . . ?
O4 N8 C28 117.8(7) . . ?
O5 N8 C28 116.9(7) . . ?
O6 N9 O7 124.6(7) . . ?
O6 N9 C30 116.9(7) . . ?
O7 N9 C30 118.5(6) . . ?
C38 N10 C32 105.8(6) . . ?
C38 N10 Ni2 112.0(5) . . ?
C32 N10 Ni2 141.8(5) . . ?
C38 N11 C37 107.4(6) . . ?
C38 N11 H11 126.3 . . ?
C37 N11 H11 126.3 . . ?
C39 N12 C40 112.7(5) . . ?
C39 N12 C48 112.7(6) . . ?
C40 N12 C48 111.1(6) . . ?
C39 N12 Ni2 105.5(4) . . ?
C40 N12 Ni2 106.7(4) . . ?
C48 N12 Ni2 107.8(4) . . ?
C41 N13 C42 106.6(6) . . ?
C41 N13 Ni2 112.8(5) . . ?
C42 N13 Ni2 140.1(5) . . ?
C41 N14 C47 107.1(6) . . ?
C41 N14 H14A 126.4 . . ?
C47 N14 H14A 126.4 . . ?
C49 N15 C50 105.5(6) . . ?
C49 N15 Ni2 114.3(5) . . ?
C50 N15 Ni2 140.1(5) . . ?
C49 N16 C55 106.7(6) . . ?
C49 N16 H16 126.6 . . ?
C55 N16 H16 126.6 . . ?
O12 N17 O11 123.5(7) . . ?
O12 N17 C59 118.6(8) . . ?
O11 N17 C59 117.9(7) . . ?
O13 N18 O14 124.2(8) . . ?
O13 N18 C61 117.9(7) . . ?
O14 N18 C61 117.9(7) . . ?
O16 N19 O17 121.8(7) . . ?
O16 N19 O15 119.5(7) . . ?
O17 N19 O15 118.7(7) . . ?
O20 N20 O18 121.1(7) . . ?
O20 N20 O19 118.6(7) . . ?
O18 N20 O19 120.2(7) . . ?
C2 C1 N1 131.3(7) . . ?
C2 C1 C6 120.7(7) . . ?
N1 C1 C6 107.9(6) . . ?
C3 C2 C1 117.6(8) . . ?
C3 C2 H2 121.2 . . ?
C1 C2 H2 121.2 . . ?
C2 C3 C4 121.5(8) . . ?
C2 C3 H3 119.2 . . ?
C4 C3 H3 119.2 . . ?
C3 C4 C5 122.3(8) . . ?
C3 C4 H4 118.8 . . ?
C5 C4 H4 118.8 . . ?
C4 C5 C6 116.4(8) . . ?
C4 C5 H5A 121.8 . . ?
C6 C5 H5A 121.8 . . ?
N2 C6 C5 133.0(7) . . ?
N2 C6 C1 105.7(6) . . ?
C5 C6 C1 121.3(7) . . ?
N1 C7 N2 112.0(6) . . ?
N1 C7 C8 124.3(6) . . ?
N2 C7 C8 123.7(6) . . ?
C7 C8 N3 111.9(5) . . ?
C7 C8 H8A 109.2 . . ?
N3 C8 H8A 109.2 . . ?
C7 C8 H8B 109.2 . . ?
N3 C8 H8B 109.2 . . ?
H8A C8 H8B 107.9 . . ?
N3 C9 C10 107.0(5) . . ?
N3 C9 H9A 110.3 . . ?
C10 C9 H9A 110.3 . . ?
N3 C9 H9B 110.3 . . ?
C10 C9 H9B 110.3 . . ?
H9A C9 H9B 108.6 . . ?
N4 C10 N5 113.4(6) . . ?
N4 C10 C9 120.2(6) . . ?
N5 C10 C9 126.4(6) . . ?
C12 C11 N4 131.0(6) . . ?
C12 C11 C16 120.7(6) . . ?
N4 C11 C16 108.3(6) . . ?
C13 C12 C11 117.4(7) . . ?
C13 C12 H12 121.3 . . ?
C11 C12 H12 121.3 . . ?
C12 C13 C14 121.6(7) . . ?
C12 C13 H13 119.2 . . ?
C14 C13 H13 119.2 . . ?
C15 C14 C13 121.4(7) . . ?
C15 C14 H14 119.3 . . ?
C13 C14 H14 119.3 . . ?
C14 C15 C16 116.4(7) . . ?
C14 C15 H15 121.8 . . ?
C16 C15 H15 121.8 . . ?
C15 C16 N5 131.5(7) . . ?
C15 C16 C11 122.5(6) . . ?
N5 C16 C11 105.8(6) . . ?
C18 C17 N3 109.0(6) . . ?
C18 C17 H17A 109.9 . . ?
N3 C17 H17A 109.9 . . ?
C18 C17 H17B 109.9 . . ?
N3 C17 H17B 109.9 . . ?
H17A C17 H17B 108.3 . . ?
N6 C18 N7 111.6(6) . . ?
N6 C18 C17 123.2(6) . . ?
N7 C18 C17 125.2(6) . . ?
C20 C19 N6 130.7(7) . . ?
C20 C19 C24 121.4(7) . . ?
N6 C19 C24 107.8(7) . . ?
C21 C20 C19 118.2(8) . . ?
C21 C20 H20 120.9 . . ?
C19 C20 H20 120.9 . . ?
C20 C21 C22 120.6(8) . . ?
C20 C21 H21A 119.7 . . ?
C22 C21 H21A 119.7 . . ?
C23 C22 C21 122.4(7) . . ?
C23 C22 H22A 118.8 . . ?
C21 C22 H22A 118.8 . . ?
C24 C23 C22 116.3(7) . . ?
C24 C23 H23A 121.8 . . ?
C22 C23 H23A 121.8 . . ?
N7 C24 C23 132.5(7) . . ?
N7 C24 C19 106.3(6) . . ?
C23 C24 C19 121.1(8) . . ?
O2 C25 O3 126.2(6) . . ?
O2 C25 C26 117.7(6) . . ?
O3 C25 C26 116.0(6) . . ?
C31 C26 C27 121.0(7) . . ?
C31 C26 C25 120.9(6) . . ?
C27 C26 C25 118.1(6) . . ?
C28 C27 C26 117.2(7) . . ?
C28 C27 H27 121.4 . . ?
C26 C27 H27 121.4 . . ?
C29 C28 C27 123.5(7) . . ?
C29 C28 N8 118.4(7) . . ?
C27 C28 N8 118.1(7) . . ?
C30 C29 C28 116.7(7) . . ?
C30 C29 H29 121.6 . . ?
C28 C29 H29 121.6 . . ?
C29 C30 C31 122.1(7) . . ?
C29 C30 N9 118.2(6) . . ?
C31 C30 N9 119.7(7) . . ?
C26 C31 C30 119.5(7) . . ?
C26 C31 H31 120.3 . . ?
C30 C31 H31 120.3 . . ?
C33 C32 N10 130.5(6) . . ?
C33 C32 C37 121.2(6) . . ?
N10 C32 C37 108.3(6) . . ?
C32 C33 C34 116.6(7) . . ?
C32 C33 H33 121.7 . . ?
C34 C33 H33 121.7 . . ?
C33 C34 C35 121.4(8) . . ?
C33 C34 H34 119.3 . . ?
C35 C34 H34 119.3 . . ?
C36 C35 C34 121.9(7) . . ?
C36 C35 H35 119.0 . . ?
C34 C35 H35 119.0 . . ?
C35 C36 C37 117.4(8) . . ?
C35 C36 H36 121.3 . . ?
C37 C36 H36 121.3 . . ?
N11 C37 C36 132.2(7) . . ?
N11 C37 C32 106.1(6) . . ?
C36 C37 C32 121.4(7) . . ?
N10 C38 N11 112.5(6) . . ?
N10 C38 C39 121.4(6) . . ?
N11 C38 C39 126.0(6) . . ?
N12 C39 C38 107.7(5) . . ?
N12 C39 H39A 110.2 . . ?
C38 C39 H39A 110.2 . . ?
N12 C39 H39B 110.2 . . ?
C38 C39 H39B 110.2 . . ?
H39A C39 H39B 108.5 . . ?
N12 C40 C41 108.4(5) . . ?
N12 C40 H40A 110.0 . . ?
C41 C40 H40A 110.0 . . ?
N12 C40 H40B 110.0 . . ?
C41 C40 H40B 110.0 . . ?
H40A C40 H40B 108.4 . . ?
N13 C41 N14 112.6(6) . . ?
N13 C41 C40 122.1(6) . . ?
N14 C41 C40 125.0(6) . . ?
N13 C42 C43 131.7(7) . . ?
N13 C42 C47 108.8(6) . . ?
C43 C42 C47 119.5(7) . . ?
C44 C43 C42 117.8(7) . . ?
C44 C43 H43 121.1 . . ?
C42 C43 H43 121.1 . . ?
C43 C44 C45 122.2(8) . . ?
C43 C44 H44 118.9 . . ?
C45 C44 H44 118.9 . . ?
C46 C45 C44 121.6(7) . . ?
C46 C45 H45 119.2 . . ?
C44 C45 H45 119.2 . . ?
C45 C46 C47 116.7(7) . . ?
C45 C46 H46 121.7 . . ?
C47 C46 H46 121.7 . . ?
C46 C47 N14 133.0(7) . . ?
C46 C47 C42 122.2(7) . . ?
N14 C47 C42 104.7(6) . . ?
C49 C48 N12 112.4(6) . . ?
C49 C48 H48A 109.1 . . ?
N12 C48 H48A 109.1 . . ?
C49 C48 H48B 109.1 . . ?
N12 C48 H48B 109.1 . . ?
H48A C48 H48B 107.9 . . ?
N15 C49 N16 113.0(6) . . ?
N15 C49 C48 123.0(6) . . ?
N16 C49 C48 124.0(6) . . ?
C51 C50 C55 121.5(7) . . ?
C51 C50 N15 130.3(7) . . ?
C55 C50 N15 108.1(6) . . ?
C50 C51 C52 116.5(8) . . ?
C50 C51 H51 121.7 . . ?
C52 C51 H51 121.7 . . ?
C51 C52 C53 121.4(8) . . ?
C51 C52 H52 119.3 . . ?
C53 C52 H52 119.3 . . ?
C54 C53 C52 123.0(9) . . ?
C54 C53 H53 118.5 . . ?
C52 C53 H53 118.5 . . ?
C53 C54 C55 114.9(8) . . ?
C53 C54 H54 122.6 . . ?
C55 C54 H54 122.6 . . ?
N16 C55 C50 106.6(6) . . ?
N16 C55 C54 130.7(7) . . ?
C50 C55 C54 122.6(7) . . ?
O9 C56 O10 126.1(6) . . ?
O9 C56 C57 116.7(6) . . ?
O10 C56 C57 117.2(6) . . ?
C62 C57 C58 120.2(7) . . ?
C62 C57 C56 120.8(6) . . ?
C58 C57 C56 119.0(6) . . ?
C59 C58 C57 117.8(7) . . ?
C59 C58 H58 121.1 . . ?
C57 C58 H58 121.1 . . ?
C58 C59 C60 123.3(7) . . ?
C58 C59 N17 118.5(8) . . ?
C60 C59 N17 118.1(7) . . ?
C61 C60 C59 116.6(7) . . ?
C61 C60 H60 121.7 . . ?
C59 C60 H60 121.7 . . ?
C62 C61 C60 122.7(7) . . ?
C62 C61 N18 119.0(7) . . ?
C60 C61 N18 118.3(7) . . ?
C57 C62 C61 119.3(7) . . ?
C57 C62 H62 120.4 . . ?
C61 C62 H62 120.4 . . ?
O1 C63 H63A 109.5 . . ?
O1 C63 H63B 109.5 . . ?
H63A C63 H63B 109.5 . . ?
O1 C63 H63C 109.5 . . ?
H63A C63 H63C 109.5 . . ?
H63B C63 H63C 109.5 . . ?
O8 C64 H64A 109.5 . . ?
O8 C64 H64B 109.5 . . ?
H64A C64 H64B 109.5 . . ?
O8 C64 H64C 109.5 . . ?
H64A C64 H64C 109.5 . . ?
H64B C64 H64C 109.5 . . ?
C65 O21 H21 109.5 . . ?
O21 C65 H65A 109.5 . . ?
O21 C65 H65B 109.5 . . ?
H65A C65 H65B 109.5 . . ?
O21 C65 H65C 109.5 . . ?
H65A C65 H65C 109.5 . . ?
H65B C65 H65C 109.5 . . ?
C66 O22 H22 109.5 . . ?
O22 C66 H66A 109.5 . . ?
O22 C66 H66B 109.5 . . ?
H66A C66 H66B 109.5 . . ?
O22 C66 H66C 109.5 . . ?
H66A C66 H66C 109.5 . . ?
H66B C66 H66C 109.5 . . ?
C67 O23 H23 109.5 . . ?
O23 C67 H67A 109.5 . . ?
O23 C67 H67B 109.5 . . ?
H67A C67 H67B 109.5 . . ?
O23 C67 H67C 109.5 . . ?
H67A C67 H67C 109.5 . . ?
H67B C67 H67C 109.5 . . ?
C68 O24 H24 109.5 . . ?
O24 C68 H68A 109.5 . . ?
O24 C68 H68B 109.5 . . ?
H68A C68 H68B 109.5 . . ?
O24 C68 H68C 109.5 . . ?
H68A C68 H68C 109.5 . . ?
H68B C68 H68C 109.5 . . ?

loop_
_geom_bond_atom_site_label_1
_geom_bond_atom_site_label_2
_geom_bond_distance
_geom_bond_site_symmetry_2
_geom_bond_publ_flag
Ni1 N6 2.026(6) . ?
Ni1 N1 2.034(6) . ?
Ni1 O2 2.050(5) . ?
Ni1 N4 2.064(5) . ?
Ni1 O1 2.149(5) . ?
Ni1 N3 2.186(6) . ?
Ni2 N15 2.021(6) . ?
Ni2 O9 2.046(4) . ?
Ni2 N13 2.063(6) . ?
Ni2 N10 2.084(6) . ?
Ni2 O8 2.131(5) . ?
Ni2 N12 2.210(5) . ?
O1 C63 1.430(7) . ?
O1 H1 0.9300 . ?
O2 C25 1.257(8) . ?
O3 C25 1.257(8) . ?
O4 N8 1.220(9) . ?
O5 N8 1.232(9) . ?
O6 N9 1.227(8) . ?
O7 N9 1.228(9) . ?
O8 C64 1.424(7) . ?
O8 H8 0.9300 . ?
O9 C56 1.256(8) . ?
O10 C56 1.262(8) . ?
O11 N17 1.228(10) . ?
O12 N17 1.226(9) . ?
O13 N18 1.218(9) . ?
O14 N18 1.234(10) . ?
O15 N19 1.261(8) . ?
O16 N19 1.234(9) . ?
O17 N19 1.250(8) . ?
O18 N20 1.251(8) . ?
O19 N20 1.265(9) . ?
O20 N20 1.246(9) . ?
N1 C7 1.306(9) . ?
N1 C1 1.387(9) . ?
N2 C7 1.357(9) . ?
N2 C6 1.382(9) . ?
N2 H2A 0.8600 . ?
N3 C9 1.478(9) . ?
N3 C8 1.497(9) . ?
N3 C17 1.505(9) . ?
N4 C10 1.318(9) . ?
N4 C11 1.404(8) . ?
N5 C10 1.342(9) . ?
N5 C16 1.382(9) . ?
N5 H5 0.8600 . ?
N6 C18 1.320(9) . ?
N6 C19 1.393(9) . ?
N7 C18 1.366(9) . ?
N7 C24 1.375(10) . ?
N7 H7 0.8600 . ?
N8 C28 1.472(10) . ?
N9 C30 1.452(10) . ?
N10 C38 1.329(9) . ?
N10 C32 1.393(9) . ?
N11 C38 1.355(9) . ?
N11 C37 1.375(10) . ?
N11 H11 0.8600 . ?
N12 C39 1.469(9) . ?
N12 C40 1.482(8) . ?
N12 C48 1.493(9) . ?
N13 C41 1.315(9) . ?
N13 C42 1.378(9) . ?
N14 C41 1.347(9) . ?
N14 C47 1.402(9) . ?
N14 H14A 0.8600 . ?
N15 C49 1.319(8) . ?
N15 C50 1.398(9) . ?
N16 C49 1.343(9) . ?
N16 C55 1.379(9) . ?
N16 H16 0.8600 . ?
N17 C59 1.461(10) . ?
N18 C61 1.473(10) . ?
C1 C2 1.380(11) . ?
C1 C6 1.407(10) . ?
C2 C3 1.375(11) . ?
C2 H2 0.9300 . ?
C3 C4 1.378(12) . ?
C3 H3 0.9300 . ?
C4 C5 1.380(12) . ?
C4 H4 0.9300 . ?
C5 C6 1.388(10) . ?
C5 H5A 0.9300 . ?
C7 C8 1.493(9) . ?
C8 H8A 0.9700 . ?
C8 H8B 0.9700 . ?
C9 C10 1.507(9) . ?
C9 H9A 0.9700 . ?
C9 H9B 0.9700 . ?
C11 C12 1.384(10) . ?
C11 C16 1.405(9) . ?
C12 C13 1.372(10) . ?
C12 H12 0.9300 . ?
C13 C14 1.415(11) . ?
C13 H13 0.9300 . ?
C14 C15 1.378(11) . ?
C14 H14 0.9300 . ?
C15 C16 1.380(10) . ?
C15 H15 0.9300 . ?
C17 C18 1.473(10) . ?
C17 H17A 0.9700 . ?
C17 H17B 0.9700 . ?
C19 C20 1.386(11) . ?
C19 C24 1.411(11) . ?
C20 C21 1.367(11) . ?
C20 H20 0.9300 . ?
C21 C22 1.407(13) . ?
C21 H21A 0.9300 . ?
C22 C23 1.397(13) . ?
C22 H22A 0.9300 . ?
C23 C24 1.390(11) . ?
C23 H23A 0.9300 . ?
C25 C26 1.517(9) . ?
C26 C31 1.343(10) . ?
C26 C27 1.416(10) . ?
C27 C28 1.389(10) . ?
C27 H27 0.9300 . ?
C28 C29 1.381(12) . ?
C29 C30 1.373(11) . ?
C29 H29 0.9300 . ?
C30 C31 1.410(10) . ?
C31 H31 0.9300 . ?
C32 C33 1.383(10) . ?
C32 C37 1.415(10) . ?
C33 C34 1.394(11) . ?
C33 H33 0.9300 . ?
C34 C35 1.412(13) . ?
C34 H34 0.9300 . ?
C35 C36 1.356(13) . ?
C35 H35 0.9300 . ?
C36 C37 1.386(11) . ?
C36 H36 0.9300 . ?
C38 C39 1.488(10) . ?
C39 H39A 0.9700 . ?
C39 H39B 0.9700 . ?
C40 C41 1.508(10) . ?
C40 H40A 0.9700 . ?
C40 H40B 0.9700 . ?
C42 C43 1.394(10) . ?
C42 C47 1.413(10) . ?
C43 C44 1.374(11) . ?
C43 H43 0.9300 . ?
C44 C45 1.388(11) . ?
C44 H44 0.9300 . ?
C45 C46 1.376(11) . ?
C45 H45 0.9300 . ?
C46 C47 1.393(10) . ?
C46 H46 0.9300 . ?
C48 C49 1.491(10) . ?
C48 H48A 0.9700 . ?
C48 H48B 0.9700 . ?
C50 C51 1.382(10) . ?
C50 C55 1.390(10) . ?
C51 C52 1.385(13) . ?
C51 H51 0.9300 . ?
C52 C53 1.394(14) . ?
C52 H52 0.9300 . ?
C53 C54 1.379(12) . ?
C53 H53 0.9300 . ?
C54 C55 1.399(11) . ?
C54 H54 0.9300 . ?
C56 C57 1.516(9) . ?
C57 C62 1.377(10) . ?
C57 C58 1.415(10) . ?
C58 C59 1.381(10) . ?
C58 H58 0.9300 . ?
C59 C60 1.386(12) . ?
C60 C61 1.383(11) . ?
C60 H60 0.9300 . ?
C61 C62 1.382(10) . ?
C62 H62 0.9300 . ?
C63 H63A 0.9600 . ?
C63 H63B 0.9600 . ?
C63 H63C 0.9600 . ?
C64 H64A 0.9600 . ?
C64 H64B 0.9600 . ?
C64 H64C 0.9600 . ?
O21 C65 1.441(8) . ?
O21 H21 0.8200 . ?
C65 H65A 0.9600 . ?
C65 H65B 0.9600 . ?
C65 H65C 0.9600 . ?
O22 C66 1.399(9) . ?
O22 H22 0.8200 . ?
C66 H66A 0.9600 . ?
C66 H66B 0.9600 . ?
C66 H66C 0.9600 . ?
O23 C67 1.400(8) . ?
O23 H23 0.8200 . ?
C67 H67A 0.9600 . ?
C67 H67B 0.9600 . ?
C67 H67C 0.9600 . ?
O24 C68 1.431(10) . ?
O24 H24 0.8200 . ?
C68 H68A 0.9600 . ?
C68 H68B 0.9600 . ?
C68 H68C 0.9600 . ?

loop_
_geom_torsion_atom_site_label_1
_geom_torsion_atom_site_label_2
_geom_torsion_atom_site_label_3
_geom_torsion_atom_site_label_4
_geom_torsion
_geom_torsion_site_symmetry_1
_geom_torsion_site_symmetry_2
_geom_torsion_site_symmetry_3
_geom_torsion_site_symmetry_4
_geom_torsion_publ_flag
N6 Ni1 O1 C63 15.8(5) . . . . ?
N1 Ni1 O1 C63 108.4(18) . . . . ?
O2 Ni1 O1 C63 -86.2(5) . . . . ?
N4 Ni1 O1 C63 175.2(5) . . . . ?
N3 Ni1 O1 C63 97.0(5) . . . . ?
N6 Ni1 O2 C25 -125.6(5) . . . . ?
N1 Ni1 O2 C25 142.7(5) . . . . ?
N4 Ni1 O2 C25 49.7(5) . . . . ?
O1 Ni1 O2 C25 -35.6(5) . . . . ?
N3 Ni1 O2 C25 70(4) . . . . ?
N15 Ni2 O8 C64 -124.9(16) . . . . ?
O9 Ni2 O8 C64 84.4(5) . . . . ?
N13 Ni2 O8 C64 -13.6(6) . . . . ?
N10 Ni2 O8 C64 -172.5(6) . . . . ?
N12 Ni2 O8 C64 -94.2(5) . . . . ?
N15 Ni2 O9 C56 -139.9(5) . . . . ?
N13 Ni2 O9 C56 126.7(5) . . . . ?
N10 Ni2 O9 C56 -48.3(6) . . . . ?
O8 Ni2 O9 C56 36.6(5) . . . . ?
N12 Ni2 O9 C56 158(7) . . . . ?
N6 Ni1 N1 C7 89.2(5) . . . . ?
O2 Ni1 N1 C7 -168.7(5) . . . . ?
N4 Ni1 N1 C7 -69.8(5) . . . . ?
O1 Ni1 N1 C7 -3(2) . . . . ?
N3 Ni1 N1 C7 8.1(5) . . . . ?
N6 Ni1 N1 C1 -101.0(7) . . . . ?
O2 Ni1 N1 C1 1.1(8) . . . . ?
N4 Ni1 N1 C1 100.0(7) . . . . ?
O1 Ni1 N1 C1 166.3(14) . . . . ?
N3 Ni1 N1 C1 177.8(8) . . . . ?
N6 Ni1 N3 C9 141.3(4) . . . . ?
N1 Ni1 N3 C9 -127.2(4) . . . . ?
O2 Ni1 N3 C9 -54(4) . . . . ?
N4 Ni1 N3 C9 -33.6(4) . . . . ?
O1 Ni1 N3 C9 51.5(4) . . . . ?
N6 Ni1 N3 C8 -99.1(4) . . . . ?
N1 Ni1 N3 C8 -7.6(4) . . . . ?
O2 Ni1 N3 C8 66(4) . . . . ?
N4 Ni1 N3 C8 86.0(4) . . . . ?
O1 Ni1 N3 C8 171.1(4) . . . . ?
N6 Ni1 N3 C17 22.1(4) . . . . ?
N1 Ni1 N3 C17 113.6(5) . . . . ?
O2 Ni1 N3 C17 -173(3) . . . . ?
N4 Ni1 N3 C17 -152.8(5) . . . . ?
O1 Ni1 N3 C17 -67.8(4) . . . . ?
N6 Ni1 N4 C10 6.1(9) . . . . ?
N1 Ni1 N4 C10 102.8(5) . . . . ?
O2 Ni1 N4 C10 -161.0(4) . . . . ?
O1 Ni1 N4 C10 -70.9(5) . . . . ?
N3 Ni1 N4 C10 20.2(5) . . . . ?
N6 Ni1 N4 C11 -175.5(6) . . . . ?
N1 Ni1 N4 C11 -78.7(7) . . . . ?
O2 Ni1 N4 C11 17.5(7) . . . . ?
O1 Ni1 N4 C11 107.6(7) . . . . ?
N3 Ni1 N4 C11 -161.3(7) . . . . ?
N1 Ni1 N6 C18 -94.9(5) . . . . ?
O2 Ni1 N6 C18 169.0(5) . . . . ?
N4 Ni1 N6 C18 2.1(9) . . . . ?
O1 Ni1 N6 C18 78.3(5) . . . . ?
N3 Ni1 N6 C18 -11.9(5) . . . . ?
N1 Ni1 N6 C19 80.1(7) . . . . ?
O2 Ni1 N6 C19 -16.0(8) . . . . ?
N4 Ni1 N6 C19 177.1(6) . . . . ?
O1 Ni1 N6 C19 -106.8(7) . . . . ?
N3 Ni1 N6 C19 163.1(8) . . . . ?
N15 Ni2 N10 C38 -99.6(5) . . . . ?
O9 Ni2 N10 C38 163.5(5) . . . . ?
N13 Ni2 N10 C38 -3.1(10) . . . . ?
O8 Ni2 N10 C38 75.2(5) . . . . ?
N12 Ni2 N10 C38 -17.3(5) . . . . ?
N15 Ni2 N10 C32 71.8(8) . . . . ?
O9 Ni2 N10 C32 -25.2(8) . . . . ?
N13 Ni2 N10 C32 168.2(7) . . . . ?
O8 Ni2 N10 C32 -113.5(8) . . . . ?
N12 Ni2 N10 C32 154.1(8) . . . . ?
N15 Ni2 N12 C39 123.4(4) . . . . ?
O9 Ni2 N12 C39 -175(61) . . . . ?
N13 Ni2 N12 C39 -142.9(4) . . . . ?
N10 Ni2 N12 C39 31.8(4) . . . . ?
O8 Ni2 N12 C39 -53.0(4) . . . . ?
N15 Ni2 N12 C40 -116.6(5) . . . . ?
O9 Ni2 N12 C40 -55(7) . . . . ?
N13 Ni2 N12 C40 -22.9(5) . . . . ?
N10 Ni2 N12 C40 151.8(5) . . . . ?
O8 Ni2 N12 C40 67.0(5) . . . . ?
N15 Ni2 N12 C48 2.7(5) . . . . ?
O9 Ni2 N12 C48 65(7) . . . . ?
N13 Ni2 N12 C48 96.4(5) . . . . ?
N10 Ni2 N12 C48 -88.8(5) . . . . ?
O8 Ni2 N12 C48 -173.6(4) . . . . ?
N15 Ni2 N13 C41 90.2(5) . . . . ?
O9 Ni2 N13 C41 -172.6(5) . . . . ?
N10 Ni2 N13 C41 -5.9(10) . . . . ?
O8 Ni2 N13 C41 -83.2(5) . . . . ?
N12 Ni2 N13 C41 8.2(5) . . . . ?
N15 Ni2 N13 C42 -80.0(8) . . . . ?
O9 Ni2 N13 C42 17.2(8) . . . . ?
N10 Ni2 N13 C42 -176.0(7) . . . . ?
O8 Ni2 N13 C42 106.6(7) . . . . ?
N12 Ni2 N13 C42 -161.9(8) . . . . ?
O9 Ni2 N15 C49 -179.5(5) . . . . ?
N13 Ni2 N15 C49 -81.1(5) . . . . ?
N10 Ni2 N15 C49 77.4(5) . . . . ?
O8 Ni2 N15 C49 30.0(19) . . . . ?
N12 Ni2 N15 C49 -1.0(5) . . . . ?
O9 Ni2 N15 C50 4.3(8) . . . . ?
N13 Ni2 N15 C50 102.7(8) . . . . ?
N10 Ni2 N15 C50 -98.8(8) . . . . ?
O8 Ni2 N15 C50 -146.2(15) . . . . ?
N12 Ni2 N15 C50 -177.2(8) . . . . ?
C7 N1 C1 C2 -177.6(8) . . . . ?
Ni1 N1 C1 C2 12.3(13) . . . . ?
C7 N1 C1 C6 0.6(8) . . . . ?
Ni1 N1 C1 C6 -169.5(6) . . . . ?
N1 C1 C2 C3 179.8(8) . . . . ?
C6 C1 C2 C3 1.9(12) . . . . ?
C1 C2 C3 C4 -1.1(13) . . . . ?
C2 C3 C4 C5 0.4(14) . . . . ?
C3 C4 C5 C6 -0.4(13) . . . . ?
C7 N2 C6 C5 180.0(8) . . . . ?
C7 N2 C6 C1 0.0(8) . . . . ?
C4 C5 C6 N2 -178.9(8) . . . . ?
C4 C5 C6 C1 1.1(11) . . . . ?
C2 C1 C6 N2 178.0(7) . . . . ?
N1 C1 C6 N2 -0.4(8) . . . . ?
C2 C1 C6 C5 -2.0(11) . . . . ?
N1 C1 C6 C5 179.7(7) . . . . ?
C1 N1 C7 N2 -0.6(8) . . . . ?
Ni1 N1 C7 N2 172.5(4) . . . . ?
C1 N1 C7 C8 179.5(6) . . . . ?
Ni1 N1 C7 C8 -7.3(9) . . . . ?
C6 N2 C7 N1 0.4(8) . . . . ?
C6 N2 C7 C8 -179.8(6) . . . . ?
N1 C7 C8 N3 0.5(10) . . . . ?
N2 C7 C8 N3 -179.4(6) . . . . ?
C9 N3 C8 C7 121.6(6) . . . . ?
C17 N3 C8 C7 -111.0(6) . . . . ?
Ni1 N3 C8 C7 6.0(7) . . . . ?
C8 N3 C9 C10 -76.9(6) . . . . ?
C17 N3 C9 C10 155.3(6) . . . . ?
Ni1 N3 C9 C10 39.8(6) . . . . ?
C11 N4 C10 N5 -0.3(7) . . . . ?
Ni1 N4 C10 N5 178.7(4) . . . . ?
C11 N4 C10 C9 178.6(6) . . . . ?
Ni1 N4 C10 C9 -2.4(8) . . . . ?
C16 N5 C10 N4 -0.3(8) . . . . ?
C16 N5 C10 C9 -179.2(6) . . . . ?
N3 C9 C10 N4 -27.1(8) . . . . ?
N3 C9 C10 N5 151.6(6) . . . . ?
C10 N4 C11 C12 -176.2(7) . . . . ?
Ni1 N4 C11 C12 5.2(12) . . . . ?
C10 N4 C11 C16 0.8(7) . . . . ?
Ni1 N4 C11 C16 -177.7(5) . . . . ?
N4 C11 C12 C13 176.7(7) . . . . ?
C16 C11 C12 C13 0.0(10) . . . . ?
C11 C12 C13 C14 0.6(11) . . . . ?
C12 C13 C14 C15 -1.4(13) . . . . ?
C13 C14 C15 C16 1.6(12) . . . . ?
C14 C15 C16 N5 -176.0(8) . . . . ?
C14 C15 C16 C11 -1.1(11) . . . . ?
C10 N5 C16 C15 176.4(8) . . . . ?
C10 N5 C16 C11 0.8(7) . . . . ?
C12 C11 C16 C15 0.3(11) . . . . ?
N4 C11 C16 C15 -177.1(7) . . . . ?
C12 C11 C16 N5 176.4(6) . . . . ?
N4 C11 C16 N5 -1.0(7) . . . . ?
C9 N3 C17 C18 -142.6(6) . . . . ?
C8 N3 C17 C18 90.2(7) . . . . ?
Ni1 N3 C17 C18 -27.5(7) . . . . ?
C19 N6 C18 N7 2.2(8) . . . . ?
Ni1 N6 C18 N7 178.8(4) . . . . ?
C19 N6 C18 C17 -178.5(7) . . . . ?
Ni1 N6 C18 C17 -1.9(9) . . . . ?
C24 N7 C18 N6 -1.8(8) . . . . ?
C24 N7 C18 C17 178.9(7) . . . . ?
N3 C17 C18 N6 21.6(10) . . . . ?
N3 C17 C18 N7 -159.2(6) . . . . ?
C18 N6 C19 C20 174.3(8) . . . . ?
Ni1 N6 C19 C20 -0.8(13) . . . . ?
C18 N6 C19 C24 -1.8(8) . . . . ?
Ni1 N6 C19 C24 -176.9(6) . . . . ?
N6 C19 C20 C21 -175.2(7) . . . . ?
C24 C19 C20 C21 0.5(11) . . . . ?
C19 C20 C21 C22 -0.8(12) . . . . ?
C20 C21 C22 C23 0.8(13) . . . . ?
C21 C22 C23 C24 -0.5(12) . . . . ?
C18 N7 C24 C23 -174.4(8) . . . . ?
C18 N7 C24 C19 0.6(8) . . . . ?
C22 C23 C24 N7 174.5(8) . . . . ?
C22 C23 C24 C19 0.2(11) . . . . ?
C20 C19 C24 N7 -175.8(7) . . . . ?
N6 C19 C24 N7 0.7(8) . . . . ?
C20 C19 C24 C23 -0.2(11) . . . . ?
N6 C19 C24 C23 176.4(7) . . . . ?
Ni1 O2 C25 O3 14.7(9) . . . . ?
Ni1 O2 C25 C26 -165.2(4) . . . . ?
O2 C25 C26 C31 -174.9(6) . . . . ?
O3 C25 C26 C31 5.2(9) . . . . ?
O2 C25 C26 C27 5.3(9) . . . . ?
O3 C25 C26 C27 -174.6(6) . . . . ?
C31 C26 C27 C28 0.3(10) . . . . ?
C25 C26 C27 C28 -179.9(6) . . . . ?
C26 C27 C28 C29 1.0(11) . . . . ?
C26 C27 C28 N8 -176.7(6) . . . . ?
O4 N8 C28 C29 -164.0(7) . . . . ?
O5 N8 C28 C29 11.4(11) . . . . ?
O4 N8 C28 C27 13.9(11) . . . . ?
O5 N8 C28 C27 -170.7(7) . . . . ?
C27 C28 C29 C30 -1.8(11) . . . . ?
N8 C28 C29 C30 176.0(7) . . . . ?
C28 C29 C30 C31 1.3(11) . . . . ?
C28 C29 C30 N9 -175.9(7) . . . . ?
O6 N9 C30 C29 -14.5(10) . . . . ?
O7 N9 C30 C29 166.3(7) . . . . ?
O6 N9 C30 C31 168.1(7) . . . . ?
O7 N9 C30 C31 -11.0(10) . . . . ?
C27 C26 C31 C30 -0.7(10) . . . . ?
C25 C26 C31 C30 179.5(6) . . . . ?
C29 C30 C31 C26 -0.1(11) . . . . ?
N9 C30 C31 C26 177.1(6) . . . . ?
C38 N10 C32 C33 175.4(8) . . . . ?
Ni2 N10 C32 C33 3.7(14) . . . . ?
C38 N10 C32 C37 -1.9(8) . . . . ?
Ni2 N10 C32 C37 -173.6(6) . . . . ?
N10 C32 C33 C34 -175.1(8) . . . . ?
C37 C32 C33 C34 1.9(11) . . . . ?
C32 C33 C34 C35 -2.1(13) . . . . ?
C33 C34 C35 C36 2.0(15) . . . . ?
C34 C35 C36 C37 -1.5(14) . . . . ?
C38 N11 C37 C36 -174.0(8) . . . . ?
C38 N11 C37 C32 0.1(8) . . . . ?
C35 C36 C37 N11 174.7(8) . . . . ?
C35 C36 C37 C32 1.4(12) . . . . ?
C33 C32 C37 N11 -176.5(7) . . . . ?
N10 C32 C37 N11 1.1(8) . . . . ?
C33 C32 C37 C36 -1.6(12) . . . . ?
N10 C32 C37 C36 176.0(7) . . . . ?
C32 N10 C38 N11 2.1(8) . . . . ?
Ni2 N10 C38 N11 176.5(5) . . . . ?
C32 N10 C38 C39 -175.6(6) . . . . ?
Ni2 N10 C38 C39 -1.1(8) . . . . ?
C37 N11 C38 N10 -1.4(8) . . . . ?
C37 N11 C38 C39 176.1(7) . . . . ?
C40 N12 C39 C38 -155.4(6) . . . . ?
C48 N12 C39 C38 78.0(7) . . . . ?
Ni2 N12 C39 C38 -39.4(6) . . . . ?
N10 C38 C39 N12 29.5(9) . . . . ?
N11 C38 C39 N12 -147.8(7) . . . . ?
C39 N12 C40 C41 147.0(6) . . . . ?
C48 N12 C40 C41 -85.5(7) . . . . ?
Ni2 N12 C40 C41 31.7(7) . . . . ?
C42 N13 C41 N14 -2.6(8) . . . . ?
Ni2 N13 C41 N14 -176.0(5) . . . . ?
C42 N13 C41 C40 -177.3(7) . . . . ?
Ni2 N13 C41 C40 9.2(9) . . . . ?
C47 N14 C41 N13 2.1(8) . . . . ?
C47 N14 C41 C40 176.6(7) . . . . ?
N12 C40 C41 N13 -29.6(10) . . . . ?
N12 C40 C41 N14 156.3(7) . . . . ?
C41 N13 C42 C43 -179.0(8) . . . . ?
Ni2 N13 C42 C43 -8.4(13) . . . . ?
C41 N13 C42 C47 2.0(8) . . . . ?
Ni2 N13 C42 C47 172.6(6) . . . . ?
N13 C42 C43 C44 -179.9(7) . . . . ?
C47 C42 C43 C44 -1.0(11) . . . . ?
C42 C43 C44 C45 0.2(12) . . . . ?
C43 C44 C45 C46 -0.8(13) . . . . ?
C44 C45 C46 C47 2.1(12) . . . . ?
C45 C46 C47 N14 -179.8(8) . . . . ?
C45 C46 C47 C42 -2.8(12) . . . . ?
C41 N14 C47 C46 176.7(8) . . . . ?
C41 N14 C47 C42 -0.7(8) . . . . ?
N13 C42 C47 C46 -178.5(7) . . . . ?
C43 C42 C47 C46 2.3(11) . . . . ?
N13 C42 C47 N14 -0.8(8) . . . . ?
C43 C42 C47 N14 -179.9(6) . . . . ?
C39 N12 C48 C49 -119.8(6) . . . . ?
C40 N12 C48 C49 112.7(6) . . . . ?
Ni2 N12 C48 C49 -3.8(7) . . . . ?
C50 N15 C49 N16 -1.6(8) . . . . ?
Ni2 N15 C49 N16 -179.0(4) . . . . ?
C50 N15 C49 C48 176.3(7) . . . . ?
Ni2 N15 C49 C48 -1.2(9) . . . . ?
C55 N16 C49 N15 1.7(8) . . . . ?
C55 N16 C49 C48 -176.2(7) . . . . ?
N12 C48 C49 N15 3.6(10) . . . . ?
N12 C48 C49 N16 -178.7(6) . . . . ?
C49 N15 C50 C51 -176.0(10) . . . . ?
Ni2 N15 C50 C51 0.4(15) . . . . ?
C49 N15 C50 C55 0.9(9) . . . . ?
Ni2 N15 C50 C55 177.3(6) . . . . ?
C55 C50 C51 C52 0.9(16) . . . . ?
N15 C50 C51 C52 177.4(11) . . . . ?
C50 C51 C52 C53 0(2) . . . . ?
C51 C52 C53 C54 0(2) . . . . ?
C52 C53 C54 C55 0(2) . . . . ?
C49 N16 C55 C50 -1.0(8) . . . . ?
C49 N16 C55 C54 177.2(9) . . . . ?
C51 C50 C55 N16 177.3(9) . . . . ?
N15 C50 C55 N16 0.1(9) . . . . ?
C51 C50 C55 C54 -1.1(14) . . . . ?
N15 C50 C55 C54 -178.3(8) . . . . ?
C53 C54 C55 N16 -177.2(10) . . . . ?
C53 C54 C55 C50 0.8(15) . . . . ?
Ni2 O9 C56 O10 -4.8(10) . . . . ?
Ni2 O9 C56 C57 176.1(4) . . . . ?
O9 C56 C57 C62 11.7(10) . . . . ?
O10 C56 C57 C62 -167.5(6) . . . . ?
O9 C56 C57 C58 -170.7(6) . . . . ?
O10 C56 C57 C58 10.2(10) . . . . ?
C62 C57 C58 C59 -3.4(10) . . . . ?
C56 C57 C58 C59 178.9(6) . . . . ?
C57 C58 C59 C60 2.6(11) . . . . ?
C57 C58 C59 N17 -175.1(7) . . . . ?
O12 N17 C59 C58 170.5(7) . . . . ?
O11 N17 C59 C58 -8.7(11) . . . . ?
O12 N17 C59 C60 -7.3(11) . . . . ?
O11 N17 C59 C60 173.5(7) . . . . ?
C58 C59 C60 C61 0.7(11) . . . . ?
N17 C59 C60 C61 178.4(7) . . . . ?
C59 C60 C61 C62 -3.4(11) . . . . ?
C59 C60 C61 N18 174.5(7) . . . . ?
O13 N18 C61 C62 -167.1(8) . . . . ?
O14 N18 C61 C62 13.3(11) . . . . ?
O13 N18 C61 C60 14.9(11) . . . . ?
O14 N18 C61 C60 -164.6(8) . . . . ?
C58 C57 C62 C61 1.0(10) . . . . ?
C56 C57 C62 C61 178.6(6) . . . . ?
C60 C61 C62 C57 2.5(11) . . . . ?
N18 C61 C62 C57 -175.3(6) . . . . ?
